data_7161045
loop_
_publ_author_name
'Schepper, Jonas D. W.'
'Orthaber, Andreas'
'Pammer, Frank'

_publ_section_title
;
 Dynamic N&#x2192;B coordination and anion-selective turn-on fluorescence
 in oxadiazole-functionalized organoboranes.
;
_journal_issue 13
_journal_name_full 'Organic &amp; biomolecular chemistry'
_journal_page_first 2683
_journal_page_last 2695
_journal_paper_doi 10.1039/d5ob01979f
_journal_volume 24
_journal_year 2026
_chemical_formula_moiety 'C38 H35 B N2 O'
_chemical_formula_sum 'C38 H35 B N2 O'
_chemical_formula_weight 546.49
_space_group_crystal_system monoclinic
_space_group_IT_number 14
_space_group_name_Hall '-P 2ybc'
_space_group_name_H-M_alt 'P 1 21/c 1'
_atom_sites_solution_hydrogens geom
_audit_creation_date 2025-11-29
_audit_creation_method
;
Olex2 1.5
(compiled 2025.07.13 svn.rb7424aed for OlexSys, GUI svn.r7314)
;
_audit_update_record
;
2025-12-08 deposited with the CCDC.	2026-02-24 downloaded from the CCDC.
;
_cell_angle_alpha 90
_cell_angle_beta 104.8563(17)
_cell_angle_gamma 90
_cell_formula_units_Z 4
_cell_length_a 13.5714(2)
_cell_length_b 10.65747(17)
_cell_length_c 21.9263(4)
_cell_measurement_reflns_used 5377
_cell_measurement_temperature 300(3)
_cell_measurement_theta_max 72.7580
_cell_measurement_theta_min 4.1600
_cell_volume 3065.34(9)
_computing_cell_refinement 'CrysAlisPro 1.171.40.82a (Rigaku OD, 2020)'
_computing_data_collection 'CrysAlisPro 1.171.40.82a (Rigaku OD, 2020)'
_computing_data_reduction 'CrysAlisPro 1.171.40.82a (Rigaku OD, 2020)'
_computing_molecular_graphics 'Olex2 1.5 (Dolomanov et al., 2009)'
_computing_publication_material 'Olex2 1.5 (Dolomanov et al., 2009)'
_computing_structure_refinement 'SHELXL 2019/3 (Sheldrick, 2015)'
_computing_structure_solution 'olex2.solve 1.3 (Bourhis et al., 2015)'
_diffrn_ambient_environment air
_diffrn_ambient_temperature 300(3)
_diffrn_detector 'CCD plate'
_diffrn_detector_area_resol_mean 10.3385
_diffrn_detector_type Atlas
_diffrn_measured_fraction_theta_full 0.999
_diffrn_measured_fraction_theta_max 0.972
_diffrn_measurement_details
;
List of Runs (angles in degrees, time in seconds):

  # Type    Start    End  Width  t~exp~   \w     \q     \k     \f   Frames
#--------------------------------------------------------------------------
  1  \w    -68.00  29.00   1.00    4.88    --  -43.06  38.00 -30.00   97
  2  \w    -81.00 -11.00   1.00    4.88    --  -43.06 125.00 -30.00   70
  3  \w    -84.00 -58.00   1.00    4.88    --  -43.06 125.00-150.00   26
  4  \w     32.00  58.00   1.00    4.88    --   43.06  38.00 -60.00   26
  5  \w     43.00  70.00   1.00    4.88    --   43.06 -99.00 -90.00   27
  6  \w     92.00 117.00   1.00    4.88    --   43.06  38.00 -60.00   25
  7  \w     61.00 104.00   1.00   19.49    --  104.94 -95.00 150.00   43
  8  \w     47.00 126.00   1.00   19.49    --  104.94 -45.00  60.00   79
  9  \w     39.00 112.00   1.00   19.49    --  104.94-125.00 120.00   73
 10  \w     87.00 132.00   1.00   19.49    --  104.94  61.00 -30.00   45
 11  \w     93.00 156.00   1.00   19.49    --  104.94  45.00-150.00   63
 12  \w    110.00 169.00   1.00   19.49    --  104.94  77.00 150.00   59
 13  \w     28.00  86.00   1.00   19.49    --  104.94 -95.00-120.00   58
;
_diffrn_measurement_device 'four-circle diffractometer'
_diffrn_measurement_device_type 'SuperNova, Dual, Cu at home/near, Atlas'
_diffrn_measurement_method '\w scans'
_diffrn_orient_matrix_type 'CrysAlisPro convention (1999,Acta A55,543-557)'
_diffrn_orient_matrix_UB_11 -0.0234534000
_diffrn_orient_matrix_UB_12 0.1149472000
_diffrn_orient_matrix_UB_13 -0.0439410000
_diffrn_orient_matrix_UB_21 -0.0516756000
_diffrn_orient_matrix_UB_22 -0.0859302000
_diffrn_orient_matrix_UB_23 -0.0554875000
_diffrn_orient_matrix_UB_31 -0.1028455000
_diffrn_orient_matrix_UB_32 0.0170076000
_diffrn_orient_matrix_UB_33 0.0165918000
_diffrn_radiation_monochromator mirror
_diffrn_radiation_probe x-ray
_diffrn_radiation_type 'Cu K\a'
_diffrn_radiation_wavelength 1.54184
_diffrn_reflns_av_R_equivalents 0.0268
_diffrn_reflns_av_unetI/netI 0.0232
_diffrn_reflns_Laue_measured_fraction_full 0.999
_diffrn_reflns_Laue_measured_fraction_max 0.972
_diffrn_reflns_limit_h_max 10
_diffrn_reflns_limit_h_min -16
_diffrn_reflns_limit_k_max 12
_diffrn_reflns_limit_k_min -13
_diffrn_reflns_limit_l_max 27
_diffrn_reflns_limit_l_min -26
_diffrn_reflns_number 25494
_diffrn_reflns_point_group_measured_fraction_full 0.999
_diffrn_reflns_point_group_measured_fraction_max 0.972
_diffrn_reflns_theta_full 67.684
_diffrn_reflns_theta_max 72.957
_diffrn_reflns_theta_min 4.172
_diffrn_source 'micro-focus sealed X-ray tube'
_diffrn_source_type 'SuperNova (Cu) X-ray Source'
_exptl_absorpt_coefficient_mu 0.539
_exptl_absorpt_correction_T_max 1.000
_exptl_absorpt_correction_T_min 0.736
_exptl_absorpt_correction_type gaussian
_exptl_absorpt_process_details
;
CrysAlisPro 1.171.40.82a (Rigaku Oxford Diffraction, 2020)
Numerical absorption correction based on gaussian integration over
a multifaceted crystal model
Empirical absorption correction using spherical harmonics,
implemented in SCALE3 ABSPACK scaling algorithm.
;
_exptl_crystal_colour 'clear light colourless'
_exptl_crystal_colour_lustre clear
_exptl_crystal_colour_modifier light
_exptl_crystal_colour_primary colourless
_exptl_crystal_density_diffrn 1.184
_exptl_crystal_description needle
_exptl_crystal_F_000 1160
_exptl_crystal_size_max 0.305
_exptl_crystal_size_mid 0.105
_exptl_crystal_size_min 0.093
_refine_diff_density_max 0.234
_refine_diff_density_min -0.151
_refine_diff_density_rms 0.034
_refine_ls_extinction_coef 0.00163(19)
_refine_ls_extinction_expression Fc^*^=kFc[1+0.001xFc^2^\l^3^/sin(2\q)]^-1/4^
_refine_ls_extinction_method 'SHELXL-2019/2 (Sheldrick 2019)'
_refine_ls_goodness_of_fit_ref 1.039
_refine_ls_hydrogen_treatment constr
_refine_ls_matrix_type full
_refine_ls_number_parameters 386
_refine_ls_number_reflns 5952
_refine_ls_number_restraints 0
_refine_ls_restrained_S_all 1.039
_refine_ls_R_factor_all 0.0556
_refine_ls_R_factor_gt 0.0473
_refine_ls_shift/su_max 0.000
_refine_ls_shift/su_mean 0.000
_refine_ls_structure_factor_coef Fsqd
_refine_ls_weighting_details 'w=1/[\s^2^(Fo^2^)+(0.0741P)^2^+0.5135P] where P=(Fo^2^+2Fc^2^)/3'
_refine_ls_weighting_scheme calc
_refine_ls_wR_factor_gt 0.1303
_refine_ls_wR_factor_ref 0.1420
_reflns_Friedel_coverage 0.000
_reflns_number_gt 5026
_reflns_number_total 5952
_reflns_threshold_expression 'I > 2\s(I)'
_cod_data_source_file d5ob01979f3.cif
_cod_data_source_block jsc20066
_cod_depositor_comments 'Adding full bibliography for 7161044--7161048.cif.'
_cod_original_cell_volume 3065.35(9)
_cod_database_code 7161045
_shelx_shelxl_version_number 2019/3
_chemical_oxdiff_formula 'C38 H35 B N2 O'
_shelx_space_group_comment
;
The symmetry employed for this shelxl refinement is uniquely defined
by the following loop, which should always be used as a source of
symmetry information in preference to the above space-group names.
They are only intended as comments.
;
_olex2_refinement_description
;
1. Fixed Uiso
 At 1.2 times of:
  All C(H) groups
 At 1.5 times of:
  All C(H,H,H) groups
2.a Aromatic/amide H refined with riding coordinates:
 C14(H14), C15(H15), C16(H16), C18(H18), C19(H19), C21(H21), C24(H24),
 C26(H26), C27(H27), C28(H28), C32(H32), C33(H33), C36(H36), C39(H39), C40(H40),
  C41(H41), C42(H42)
2.b Idealised Me refined as rotating group:
 C29(H29A,H29B,H29C), C31(H31A,H31B,H31C), C34(H34A,H34B,H34C), C35(H35A,H35B,
 H35C), C37(H37A,H37B,H37C), C38(H38A,H38B,H38C)
;
_olex2_submission_special_instructions 'No special instructions were received'
_oxdiff_exptl_absorpt_empirical_details
;
Empirical correction (ABSPACK) includes:
- Absorption correction using spherical harmonics
- Frame scaling
;
_oxdiff_exptl_absorpt_empirical_full_max 2.152
_oxdiff_exptl_absorpt_empirical_full_min 0.565

loop_
_space_group_symop_operation_xyz
'x, y, z'
'-x, y+1/2, -z+1/2'
'-x, -y, -z'
'x, -y-1/2, z-1/2'

loop_
_atom_site_label
_atom_site_type_symbol
_atom_site_fract_x
_atom_site_fract_y
_atom_site_fract_z
_atom_site_U_iso_or_equiv
_atom_site_adp_type
_atom_site_occupancy
_atom_site_site_symmetry_order
_atom_site_calc_flag
_atom_site_refinement_flags_posn
_atom_site_refinement_flags_adp
_atom_site_refinement_flags_occupancy
_atom_site_disorder_assembly
_atom_site_disorder_group
O1 O 0.40498(8) 0.39750(10) 0.17824(5) 0.0510(3) Uani 1 1 d . . . . .
N2 N 0.34552(9) 0.52771(11) 0.23647(6) 0.0490(3) Uani 1 1 d . . . . .
N3 N 0.40850(10) 0.59708(12) 0.20893(6) 0.0530(3) Uani 1 1 d . . . . .
C4 C 0.27518(11) 0.33014(14) 0.23778(7) 0.0479(3) Uani 1 1 d . . . . .
C5 C 0.22063(11) 0.40658(13) 0.27025(7) 0.0467(3) Uani 1 1 d . . . . .
C6 C 0.51183(11) 0.54248(15) 0.13577(7) 0.0502(3) Uani 1 1 d . . . . .
C7 C 0.21692(12) 0.77286(14) 0.21166(7) 0.0500(3) Uani 1 1 d . . . . .
C8 C 0.19405(12) 0.64602(15) 0.36609(7) 0.0518(3) Uani 1 1 d . . . . .
C9 C 0.09361(11) 0.61329(14) 0.16753(7) 0.0483(3) Uani 1 1 d . . . . .
C10 C 0.18123(11) 0.64890(13) 0.21492(6) 0.0453(3) Uani 1 1 d . . . . .
C11 C 0.27578(11) 0.60449(13) 0.34240(7) 0.0472(3) Uani 1 1 d . . . . .
C12 C 0.44279(11) 0.51737(14) 0.17494(7) 0.0498(3) Uani 1 1 d . . . . .
C13 C 0.64191(12) 0.60360(17) 0.05980(7) 0.0559(4) Uani 1 1 d . . . . .
C14 C 0.26329(13) 0.20133(15) 0.23130(8) 0.0577(4) Uani 1 1 d . . . . .
H14 H 0.299776 0.155003 0.208535 0.069 Uiso 1 1 calc R U . . .
C15 C 0.15716(12) 0.34366(15) 0.30081(8) 0.0536(4) Uani 1 1 d . . . . .
H15 H 0.122974 0.388415 0.325503 0.064 Uiso 1 1 calc R U . . .
C16 C 0.20900(13) 0.67307(17) 0.43020(8) 0.0597(4) Uani 1 1 d . . . . .
H16 H 0.153686 0.700194 0.444440 0.072 Uiso 1 1 calc R U . . .
C17 C 0.34354(11) 0.41254(13) 0.21690(7) 0.0467(3) Uani 1 1 d . . . . .
C18 C 0.16758(14) 0.85375(15) 0.16390(7) 0.0573(4) Uani 1 1 d . . . . .
H18 H 0.193117 0.934495 0.162934 0.069 Uiso 1 1 calc R U . . .
C19 C 0.04669(13) 0.69830(17) 0.12049(7) 0.0576(4) Uani 1 1 d . . . . .
H19 H -0.010637 0.672486 0.089814 0.069 Uiso 1 1 calc R U . . .
C20 C 0.37148(12) 0.59399(14) 0.38644(8) 0.0530(4) Uani 1 1 d . . . . .
C21 C 0.14455(13) 0.21545(16) 0.29476(9) 0.0607(4) Uani 1 1 d . . . . .
H21 H 0.100493 0.175653 0.314787 0.073 Uiso 1 1 calc R U . . .
C22 C 0.08201(14) 0.81882(17) 0.11776(7) 0.0607(4) Uani 1 1 d . . . . .
C23 C 0.70907(13) 0.63772(19) 0.01832(8) 0.0633(4) Uani 1 1 d . . . . .
C24 C 0.60622(13) 0.48176(17) 0.06205(8) 0.0606(4) Uani 1 1 d . . . . .
H24 H 0.626060 0.419762 0.037811 0.073 Uiso 1 1 calc R U . . .
C25 C 0.30223(14) 0.66118(17) 0.47302(8) 0.0622(4) Uani 1 1 d . . . . .
C26 C 0.19559(14) 0.14425(16) 0.25973(9) 0.0638(4) Uani 1 1 d . . . . .
H26 H 0.184189 0.058271 0.255428 0.077 Uiso 1 1 calc R U . . .
C27 C 0.54789(12) 0.66457(16) 0.13425(8) 0.0581(4) Uani 1 1 d . . . . .
H27 H 0.528645 0.726453 0.158798 0.070 Uiso 1 1 calc R U . . .
C28 C 0.54202(13) 0.45073(16) 0.09944(8) 0.0575(4) Uani 1 1 d . . . . .
H28 H 0.519104 0.368662 0.100273 0.069 Uiso 1 1 calc R U . . .
C29 C 0.30735(14) 0.82635(15) 0.25974(9) 0.0625(4) Uani 1 1 d . . . . .
H29A H 0.287393 0.848143 0.297348 0.094 Uiso 1 1 calc R U . . .
H29B H 0.331297 0.899963 0.242772 0.094 Uiso 1 1 calc R U . . .
H29C H 0.360852 0.764969 0.269686 0.094 Uiso 1 1 calc R U . . .
B30 B 0.24939(12) 0.55546(15) 0.26937(8) 0.0454(3) Uani 1 1 d . . . . .
C31 C 0.04209(13) 0.48723(16) 0.16551(8) 0.0591(4) Uani 1 1 d . . . . .
H31A H 0.089733 0.421943 0.163202 0.089 Uiso 1 1 calc R U . . .
H31B H -0.014932 0.483131 0.129087 0.089 Uiso 1 1 calc R U . . .
H31C H 0.018702 0.476467 0.202955 0.089 Uiso 1 1 calc R U . . .
C32 C 0.38256(13) 0.62274(17) 0.45011(8) 0.0616(4) Uani 1 1 d . . . . .
H32 H 0.446725 0.615555 0.477998 0.074 Uiso 1 1 calc R U . . .
C33 C 0.61149(13) 0.69423(17) 0.09687(8) 0.0610(4) Uani 1 1 d . . . . .
H33 H 0.634667 0.776232 0.096286 0.073 Uiso 1 1 calc R U . . .
C34 C 0.08658(12) 0.6643(2) 0.32528(8) 0.0658(5) Uani 1 1 d . . . . .
H34A H 0.084731 0.736171 0.298603 0.099 Uiso 1 1 calc R U . . .
H34B H 0.041014 0.677248 0.351728 0.099 Uiso 1 1 calc R U . . .
H34C H 0.065930 0.591145 0.299663 0.099 Uiso 1 1 calc R U . . .
C35 C 0.46669(13) 0.5535(2) 0.36785(9) 0.0714(5) Uani 1 1 d . . . . .
H35A H 0.456978 0.470692 0.350090 0.107 Uiso 1 1 calc R U . . .
H35B H 0.523478 0.553194 0.404473 0.107 Uiso 1 1 calc R U . . .
H35C H 0.479978 0.610963 0.337186 0.107 Uiso 1 1 calc R U . . .
C36 C 0.70978(17) 0.7586(2) -0.00502(11) 0.0834(6) Uani 1 1 d . . . . .
H36 H 0.668140 0.819377 0.005840 0.100 Uiso 1 1 calc R U . . .
C37 C 0.0299(2) 0.9089(2) 0.06638(10) 0.0906(7) Uani 1 1 d . . . . .
H37A H 0.052240 0.992930 0.078416 0.136 Uiso 1 1 calc R U . . .
H37B H -0.042590 0.903636 0.060290 0.136 Uiso 1 1 calc R U . . .
H37C H 0.046958 0.887531 0.027805 0.136 Uiso 1 1 calc R U . . .
C38 C 0.31471(18) 0.6902(3) 0.54232(9) 0.0875(6) Uani 1 1 d . . . . .
H38A H 0.255794 0.734749 0.547338 0.131 Uiso 1 1 calc R U . . .
H38B H 0.374341 0.741063 0.557640 0.131 Uiso 1 1 calc R U . . .
H38C H 0.321906 0.613321 0.565830 0.131 Uiso 1 1 calc R U . . .
C39 C 0.7712(2) 0.7903(3) -0.04407(13) 0.0975(7) Uani 1 1 d . . . . .
H39 H 0.770447 0.871991 -0.059150 0.117 Uiso 1 1 calc R U . . .
C40 C 0.77278(16) 0.5502(2) 0.00147(11) 0.0811(6) Uani 1 1 d . . . . .
H40 H 0.774711 0.468554 0.016760 0.097 Uiso 1 1 calc R U . . .
C41 C 0.8324(2) 0.7033(3) -0.06055(12) 0.0969(8) Uani 1 1 d . . . . .
H41 H 0.873377 0.724888 -0.087028 0.116 Uiso 1 1 calc R U . . .
C42 C 0.8337(2) 0.5831(3) -0.03800(13) 0.0989(8) Uani 1 1 d . . . . .
H42 H 0.875721 0.523321 -0.049253 0.119 Uiso 1 1 calc R U . . .

loop_
_atom_site_aniso_label
_atom_site_aniso_U_11
_atom_site_aniso_U_22
_atom_site_aniso_U_33
_atom_site_aniso_U_23
_atom_site_aniso_U_13
_atom_site_aniso_U_12
O1 0.0543(6) 0.0443(6) 0.0570(6) -0.0020(4) 0.0190(5) 0.0044(4)
N2 0.0520(6) 0.0401(6) 0.0567(7) -0.0003(5) 0.0172(5) 0.0028(5)
N3 0.0557(7) 0.0456(7) 0.0610(7) 0.0007(6) 0.0209(6) 0.0011(5)
C4 0.0516(7) 0.0403(7) 0.0511(7) 0.0003(6) 0.0120(6) 0.0048(6)
C5 0.0477(7) 0.0408(7) 0.0495(7) 0.0003(6) 0.0088(6) 0.0051(5)
C6 0.0463(7) 0.0534(8) 0.0490(7) 0.0021(6) 0.0089(6) 0.0045(6)
C7 0.0612(8) 0.0415(7) 0.0473(7) -0.0021(6) 0.0136(6) 0.0054(6)
C8 0.0554(8) 0.0491(8) 0.0490(8) -0.0017(6) 0.0100(6) 0.0054(6)
C9 0.0541(8) 0.0480(8) 0.0428(7) -0.0039(6) 0.0123(6) 0.0046(6)
C10 0.0529(7) 0.0391(7) 0.0437(7) -0.0038(5) 0.0120(6) 0.0050(6)
C11 0.0509(7) 0.0377(7) 0.0503(8) 0.0014(6) 0.0082(6) 0.0037(6)
C12 0.0490(7) 0.0465(8) 0.0524(8) 0.0024(6) 0.0105(6) 0.0032(6)
C13 0.0486(8) 0.0668(10) 0.0510(8) -0.0002(7) 0.0103(6) 0.0011(7)
C14 0.0674(9) 0.0413(8) 0.0664(9) -0.0058(7) 0.0208(8) 0.0036(7)
C15 0.0550(8) 0.0487(8) 0.0596(9) 0.0005(7) 0.0190(7) 0.0040(6)
C16 0.0656(9) 0.0619(10) 0.0516(8) -0.0036(7) 0.0149(7) 0.0014(8)
C17 0.0482(7) 0.0415(7) 0.0505(7) -0.0001(6) 0.0125(6) 0.0081(6)
C18 0.0779(10) 0.0439(8) 0.0504(8) 0.0029(6) 0.0169(7) 0.0020(7)
C19 0.0627(9) 0.0662(10) 0.0412(7) 0.0005(7) 0.0084(6) 0.0033(8)
C20 0.0526(8) 0.0428(8) 0.0589(9) 0.0052(6) 0.0058(6) 0.0032(6)
C21 0.0618(9) 0.0510(9) 0.0721(10) 0.0032(7) 0.0226(8) -0.0063(7)
C22 0.0759(10) 0.0604(10) 0.0451(8) 0.0102(7) 0.0139(7) 0.0080(8)
C23 0.0560(9) 0.0785(12) 0.0564(9) -0.0048(8) 0.0161(7) -0.0067(8)
C24 0.0662(10) 0.0596(10) 0.0593(9) -0.0034(7) 0.0221(8) 0.0061(8)
C25 0.0722(10) 0.0623(10) 0.0485(8) 0.0007(7) 0.0091(7) -0.0040(8)
C26 0.0743(11) 0.0394(8) 0.0792(11) -0.0035(7) 0.0227(9) -0.0057(7)
C27 0.0578(9) 0.0562(9) 0.0628(9) -0.0075(7) 0.0198(7) -0.0022(7)
C28 0.0637(9) 0.0505(9) 0.0605(9) 0.0007(7) 0.0198(7) 0.0027(7)
C29 0.0735(10) 0.0384(8) 0.0677(10) -0.0020(7) 0.0037(8) -0.0020(7)
B30 0.0461(8) 0.0379(8) 0.0525(8) -0.0013(6) 0.0128(6) 0.0043(6)
C31 0.0586(9) 0.0532(9) 0.0605(9) -0.0056(7) 0.0059(7) -0.0015(7)
C32 0.0604(9) 0.0613(10) 0.0535(9) 0.0061(7) -0.0028(7) -0.0020(7)
C33 0.0598(9) 0.0590(10) 0.0661(10) -0.0057(8) 0.0194(8) -0.0081(7)
C34 0.0562(9) 0.0833(12) 0.0564(9) -0.0078(8) 0.0118(7) 0.0178(8)
C35 0.0516(9) 0.0816(13) 0.0730(11) 0.0000(9) 0.0014(8) 0.0130(8)
C36 0.0833(13) 0.0854(15) 0.0905(14) 0.0094(12) 0.0389(11) -0.0033(11)
C37 0.1109(17) 0.0847(15) 0.0640(11) 0.0269(11) 0.0006(11) 0.0055(12)
C38 0.0960(15) 0.1119(18) 0.0496(10) -0.0046(10) 0.0099(9) -0.0046(13)
C39 0.1087(18) 0.0989(18) 0.0986(17) 0.0068(14) 0.0517(15) -0.0154(14)
C40 0.0839(13) 0.0880(15) 0.0817(13) -0.0095(11) 0.0399(11) -0.0032(11)
C41 0.1019(17) 0.119(2) 0.0843(15) -0.0142(14) 0.0503(13) -0.0285(15)
C42 0.0992(17) 0.114(2) 0.1005(17) -0.0245(15) 0.0570(14) -0.0074(15)

loop_
_atom_type_symbol
_atom_type_description
_atom_type_scat_dispersion_real
_atom_type_scat_dispersion_imag
_atom_type_scat_source
C C 0.0181 0.0091 'International Tables Vol C Tables 4.2.6.8 and 6.1.1.4'
H H 0.0000 0.0000 'International Tables Vol C Tables 4.2.6.8 and 6.1.1.4'
B B 0.0090 0.0039 'International Tables Vol C Tables 4.2.6.8 and 6.1.1.4'
N N 0.0311 0.0180 'International Tables Vol C Tables 4.2.6.8 and 6.1.1.4'
O O 0.0492 0.0322 'International Tables Vol C Tables 4.2.6.8 and 6.1.1.4'

loop_
_exptl_crystal_face_index_h
_exptl_crystal_face_index_k
_exptl_crystal_face_index_l
_exptl_crystal_face_perp_dist
9 1 -6 0.0501
-9 0 7 0.0431
0 -7 -2 0.1563
-5 6 3 0.1093
4 6 -4 0.1322
-1 0 14 0.0280
-1 0 -13 0.0547
7 -1 5 0.0615
-2 -1 -12 0.0623
5 1 9 0.0499

loop_
_geom_angle_atom_site_label_1
_geom_angle_atom_site_label_2
_geom_angle_atom_site_label_3
_geom_angle
_geom_angle_site_symmetry_1
_geom_angle_site_symmetry_3
_geom_angle_publ_flag
C17 O1 C12 102.78(11) . . ?
N3 N2 B30 137.17(12) . . ?
C17 N2 N3 108.93(12) . . ?
C17 N2 B30 110.96(12) . . ?
C12 N3 N2 104.77(12) . . ?
C5 C4 C17 105.88(13) . . ?
C14 C4 C5 124.18(14) . . ?
C14 C4 C17 129.90(14) . . ?
C4 C5 B30 113.38(12) . . ?
C15 C5 C4 115.76(14) . . ?
C15 C5 B30 130.72(13) . . ?
C27 C6 C12 118.10(14) . . ?
C28 C6 C12 122.76(15) . . ?
C28 C6 C27 119.14(14) . . ?
C10 C7 C29 123.02(13) . . ?
C18 C7 C10 120.82(15) . . ?
C18 C7 C29 116.15(14) . . ?
C11 C8 C34 123.46(13) . . ?
C16 C8 C11 120.64(14) . . ?
C16 C8 C34 115.90(14) . . ?
C10 C9 C31 123.75(13) . . ?
C19 C9 C10 120.39(15) . . ?
C19 C9 C31 115.79(14) . . ?
C7 C10 C9 116.57(13) . . ?
C7 C10 B30 117.75(13) . . ?
C9 C10 B30 125.49(13) . . ?
C8 C11 B30 117.73(12) . . ?
C20 C11 C8 116.47(14) . . ?
C20 C11 B30 125.28(13) . . ?
O1 C12 C6 120.37(13) . . ?
N3 C12 O1 112.52(13) . . ?
N3 C12 C6 127.11(14) . . ?
C24 C13 C23 121.53(16) . . ?
C24 C13 C33 117.97(15) . . ?
C33 C13 C23 120.49(16) . . ?
C4 C14 H14 121.1 . . ?
C26 C14 C4 117.71(15) . . ?
C26 C14 H14 121.1 . . ?
C5 C15 H15 119.7 . . ?
C21 C15 C5 120.53(15) . . ?
C21 C15 H15 119.7 . . ?
C8 C16 H16 118.7 . . ?
C25 C16 C8 122.60(16) . . ?
C25 C16 H16 118.7 . . ?
O1 C17 C4 133.27(13) . . ?
N2 C17 O1 110.97(13) . . ?
N2 C17 C4 115.69(13) . . ?
C7 C18 H18 118.8 . . ?
C22 C18 C7 122.50(15) . . ?
C22 C18 H18 118.8 . . ?
C9 C19 H19 118.7 . . ?
C22 C19 C9 122.59(15) . . ?
C22 C19 H19 118.7 . . ?
C11 C20 C35 122.55(15) . . ?
C32 C20 C11 120.69(15) . . ?
C32 C20 C35 116.76(15) . . ?
C15 C21 H21 119.0 . . ?
C15 C21 C26 121.92(16) . . ?
C26 C21 H21 119.0 . . ?
C18 C22 C37 121.30(17) . . ?
C19 C22 C18 117.14(15) . . ?
C19 C22 C37 121.56(18) . . ?
C36 C23 C13 121.04(17) . . ?
C40 C23 C13 121.36(18) . . ?
C40 C23 C36 117.61(18) . . ?
C13 C24 H24 119.2 . . ?
C28 C24 C13 121.53(16) . . ?
C28 C24 H24 119.2 . . ?
C16 C25 C32 117.08(15) . . ?
C16 C25 C38 120.81(17) . . ?
C32 C25 C38 122.11(17) . . ?
C14 C26 C21 119.70(15) . . ?
C14 C26 H26 120.1 . . ?
C21 C26 H26 120.1 . . ?
C6 C27 H27 119.7 . . ?
C33 C27 C6 120.56(16) . . ?
C33 C27 H27 119.7 . . ?
C6 C28 H28 120.1 . . ?
C24 C28 C6 119.75(16) . . ?
C24 C28 H28 120.1 . . ?
C7 C29 H29A 109.5 . . ?
C7 C29 H29B 109.5 . . ?
C7 C29 H29C 109.5 . . ?
H29A C29 H29B 109.5 . . ?
H29A C29 H29C 109.5 . . ?
H29B C29 H29C 109.5 . . ?
C5 B30 N2 92.78(10) . . ?
C5 B30 C10 120.29(12) . . ?
C10 B30 N2 98.61(11) . . ?
C11 B30 N2 118.71(12) . . ?
C11 B30 C5 106.96(12) . . ?
C11 B30 C10 117.30(11) . . ?
C9 C31 H31A 109.5 . . ?
C9 C31 H31B 109.5 . . ?
C9 C31 H31C 109.5 . . ?
H31A C31 H31B 109.5 . . ?
H31A C31 H31C 109.5 . . ?
H31B C31 H31C 109.5 . . ?
C20 C32 H32 118.7 . . ?
C25 C32 C20 122.51(15) . . ?
C25 C32 H32 118.7 . . ?
C13 C33 H33 119.5 . . ?
C27 C33 C13 121.05(16) . . ?
C27 C33 H33 119.5 . . ?
C8 C34 H34A 109.5 . . ?
C8 C34 H34B 109.5 . . ?
C8 C34 H34C 109.5 . . ?
H34A C34 H34B 109.5 . . ?
H34A C34 H34C 109.5 . . ?
H34B C34 H34C 109.5 . . ?
C20 C35 H35A 109.5 . . ?
C20 C35 H35B 109.5 . . ?
C20 C35 H35C 109.5 . . ?
H35A C35 H35B 109.5 . . ?
H35A C35 H35C 109.5 . . ?
H35B C35 H35C 109.5 . . ?
C23 C36 H36 119.4 . . ?
C39 C36 C23 121.3(2) . . ?
C39 C36 H36 119.4 . . ?
C22 C37 H37A 109.5 . . ?
C22 C37 H37B 109.5 . . ?
C22 C37 H37C 109.5 . . ?
H37A C37 H37B 109.5 . . ?
H37A C37 H37C 109.5 . . ?
H37B C37 H37C 109.5 . . ?
C25 C38 H38A 109.5 . . ?
C25 C38 H38B 109.5 . . ?
C25 C38 H38C 109.5 . . ?
H38A C38 H38B 109.5 . . ?
H38A C38 H38C 109.5 . . ?
H38B C38 H38C 109.5 . . ?
C36 C39 H39 119.8 . . ?
C41 C39 C36 120.4(3) . . ?
C41 C39 H39 119.8 . . ?
C23 C40 H40 119.7 . . ?
C23 C40 C42 120.6(2) . . ?
C42 C40 H40 119.7 . . ?
C39 C41 H41 120.2 . . ?
C39 C41 C42 119.7(2) . . ?
C42 C41 H41 120.2 . . ?
C40 C42 H42 119.8 . . ?
C41 C42 C40 120.5(2) . . ?
C41 C42 H42 119.8 . . ?

loop_
_geom_bond_atom_site_label_1
_geom_bond_atom_site_label_2
_geom_bond_distance
_geom_bond_site_symmetry_2
_geom_bond_publ_flag
O1 C12 1.3855(18) . ?
O1 C17 1.3424(17) . ?
N2 N3 1.3808(18) . ?
N2 C17 1.2982(19) . ?
N2 B30 1.6711(19) . ?
N3 C12 1.293(2) . ?
C4 C5 1.410(2) . ?
C4 C14 1.385(2) . ?
C4 C17 1.435(2) . ?
C5 C15 1.392(2) . ?
C5 B30 1.635(2) . ?
C6 C12 1.449(2) . ?
C6 C27 1.394(2) . ?
C6 C28 1.388(2) . ?
C7 C10 1.415(2) . ?
C7 C18 1.389(2) . ?
C7 C29 1.510(2) . ?
C8 C11 1.411(2) . ?
C8 C16 1.398(2) . ?
C8 C34 1.515(2) . ?
C9 C10 1.416(2) . ?
C9 C19 1.398(2) . ?
C9 C31 1.510(2) . ?
C10 B30 1.645(2) . ?
C11 C20 1.410(2) . ?
C11 B30 1.634(2) . ?
C13 C23 1.488(2) . ?
C13 C24 1.391(2) . ?
C13 C33 1.392(2) . ?
C14 H14 0.9300 . ?
C14 C26 1.377(2) . ?
C15 H15 0.9300 . ?
C15 C21 1.379(2) . ?
C16 H16 0.9300 . ?
C16 C25 1.375(2) . ?
C18 H18 0.9300 . ?
C18 C22 1.381(2) . ?
C19 H19 0.9300 . ?
C19 C22 1.378(3) . ?
C20 C32 1.399(2) . ?
C20 C35 1.514(2) . ?
C21 H21 0.9300 . ?
C21 C26 1.385(3) . ?
C22 C37 1.511(2) . ?
C23 C36 1.387(3) . ?
C23 C40 1.385(3) . ?
C24 H24 0.9300 . ?
C24 C28 1.381(2) . ?
C25 C32 1.375(3) . ?
C25 C38 1.517(2) . ?
C26 H26 0.9300 . ?
C27 H27 0.9300 . ?
C27 C33 1.371(2) . ?
C28 H28 0.9300 . ?
C29 H29A 0.9600 . ?
C29 H29B 0.9600 . ?
C29 H29C 0.9600 . ?
C31 H31A 0.9600 . ?
C31 H31B 0.9600 . ?
C31 H31C 0.9600 . ?
C32 H32 0.9300 . ?
C33 H33 0.9300 . ?
C34 H34A 0.9600 . ?
C34 H34B 0.9600 . ?
C34 H34C 0.9600 . ?
C35 H35A 0.9600 . ?
C35 H35B 0.9600 . ?
C35 H35C 0.9600 . ?
C36 H36 0.9300 . ?
C36 C39 1.381(3) . ?
C37 H37A 0.9600 . ?
C37 H37B 0.9600 . ?
C37 H37C 0.9600 . ?
C38 H38A 0.9600 . ?
C38 H38B 0.9600 . ?
C38 H38C 0.9600 . ?
C39 H39 0.9300 . ?
C39 C41 1.355(4) . ?
C40 H40 0.9300 . ?
C40 C42 1.387(3) . ?
C41 H41 0.9300 . ?
C41 C42 1.371(4) . ?
C42 H42 0.9300 . ?

loop_
_geom_torsion_atom_site_label_1
_geom_torsion_atom_site_label_2
_geom_torsion_atom_site_label_3
_geom_torsion_atom_site_label_4
_geom_torsion
_geom_torsion_site_symmetry_1
_geom_torsion_site_symmetry_2
_geom_torsion_site_symmetry_3
_geom_torsion_site_symmetry_4
_geom_torsion_publ_flag
N2 N3 C12 O1 0.35(17) . . . . ?
N2 N3 C12 C6 179.51(14) . . . . ?
N3 N2 C17 O1 1.86(17) . . . . ?
N3 N2 C17 C4 -175.59(12) . . . . ?
N3 N2 B30 C5 168.56(16) . . . . ?
N3 N2 B30 C10 47.4(2) . . . . ?
N3 N2 B30 C11 -80.4(2) . . . . ?
C4 C5 C15 C21 -4.6(2) . . . . ?
C4 C5 B30 N2 -7.78(14) . . . . ?
C4 C5 B30 C10 93.87(15) . . . . ?
C4 C5 B30 C11 -128.95(13) . . . . ?
C4 C14 C26 C21 -1.8(3) . . . . ?
C5 C4 C14 C26 -1.6(3) . . . . ?
C5 C4 C17 O1 -171.00(15) . . . . ?
C5 C4 C17 N2 5.73(18) . . . . ?
C5 C15 C21 C26 1.5(3) . . . . ?
C6 C27 C33 C13 -0.2(3) . . . . ?
C7 C10 B30 N2 -73.98(14) . . . . ?
C7 C10 B30 C5 -172.33(12) . . . . ?
C7 C10 B30 C11 54.69(18) . . . . ?
C7 C18 C22 C19 -0.3(3) . . . . ?
C7 C18 C22 C37 179.96(18) . . . . ?
C8 C11 C20 C32 0.6(2) . . . . ?
C8 C11 C20 C35 -178.59(16) . . . . ?
C8 C11 B30 N2 170.28(13) . . . . ?
C8 C11 B30 C5 -86.73(15) . . . . ?
C8 C11 B30 C10 51.93(19) . . . . ?
C8 C16 C25 C32 1.0(3) . . . . ?
C8 C16 C25 C38 -179.33(19) . . . . ?
C9 C10 B30 N2 100.78(15) . . . . ?
C9 C10 B30 C5 2.4(2) . . . . ?
C9 C10 B30 C11 -130.55(14) . . . . ?
C9 C19 C22 C18 0.3(3) . . . . ?
C9 C19 C22 C37 179.99(18) . . . . ?
C10 C7 C18 C22 0.3(2) . . . . ?
C10 C9 C19 C22 -0.2(2) . . . . ?
C11 C8 C16 C25 0.1(3) . . . . ?
C11 C20 C32 C25 0.5(3) . . . . ?
C12 O1 C17 N2 -1.56(15) . . . . ?
C12 O1 C17 C4 175.29(16) . . . . ?
C12 C6 C27 C33 -178.48(15) . . . . ?
C12 C6 C28 C24 178.53(15) . . . . ?
C13 C23 C36 C39 -179.3(2) . . . . ?
C13 C23 C40 C42 179.0(2) . . . . ?
C13 C24 C28 C6 0.1(3) . . . . ?
C14 C4 C5 C15 4.8(2) . . . . ?
C14 C4 C5 B30 -179.20(15) . . . . ?
C14 C4 C17 O1 11.2(3) . . . . ?
C14 C4 C17 N2 -172.11(16) . . . . ?
C15 C5 B30 N2 167.49(15) . . . . ?
C15 C5 B30 C10 -90.86(19) . . . . ?
C15 C5 B30 C11 46.3(2) . . . . ?
C15 C21 C26 C14 1.9(3) . . . . ?
C16 C8 C11 C20 -0.8(2) . . . . ?
C16 C8 C11 B30 171.33(14) . . . . ?
C16 C25 C32 C20 -1.3(3) . . . . ?
C17 O1 C12 N3 0.70(16) . . . . ?
C17 O1 C12 C6 -178.52(13) . . . . ?
C17 N2 N3 C12 -1.33(16) . . . . ?
C17 N2 B30 C5 11.00(14) . . . . ?
C17 N2 B30 C10 -110.20(13) . . . . ?
C17 N2 B30 C11 122.08(14) . . . . ?
C17 C4 C5 C15 -173.22(13) . . . . ?
C17 C4 C5 B30 2.80(16) . . . . ?
C17 C4 C14 C26 175.87(16) . . . . ?
C18 C7 C10 C9 -0.2(2) . . . . ?
C18 C7 C10 B30 175.01(13) . . . . ?
C19 C9 C10 C7 0.2(2) . . . . ?
C19 C9 C10 B30 -174.64(13) . . . . ?
C20 C11 B30 N2 -18.3(2) . . . . ?
C20 C11 B30 C5 84.65(17) . . . . ?
C20 C11 B30 C10 -136.68(15) . . . . ?
C23 C13 C24 C28 -178.49(16) . . . . ?
C23 C13 C33 C27 178.59(16) . . . . ?
C23 C36 C39 C41 0.0(4) . . . . ?
C23 C40 C42 C41 0.5(4) . . . . ?
C24 C13 C23 C36 152.1(2) . . . . ?
C24 C13 C23 C40 -27.7(3) . . . . ?
C24 C13 C33 C27 -0.3(3) . . . . ?
C27 C6 C12 O1 -179.82(14) . . . . ?
C27 C6 C12 N3 1.1(2) . . . . ?
C27 C6 C28 C24 -0.6(2) . . . . ?
C28 C6 C12 O1 1.0(2) . . . . ?
C28 C6 C12 N3 -178.07(16) . . . . ?
C28 C6 C27 C33 0.7(2) . . . . ?
C29 C7 C10 C9 178.05(14) . . . . ?
C29 C7 C10 B30 -6.7(2) . . . . ?
C29 C7 C18 C22 -178.06(16) . . . . ?
B30 N2 N3 C12 -159.19(15) . . . . ?
B30 N2 C17 O1 165.93(11) . . . . ?
B30 N2 C17 C4 -11.52(18) . . . . ?
B30 C5 C15 C21 -179.77(16) . . . . ?
B30 C11 C20 C32 -170.92(15) . . . . ?
B30 C11 C20 C35 9.9(2) . . . . ?
C31 C9 C10 C7 -176.87(13) . . . . ?
C31 C9 C10 B30 8.3(2) . . . . ?
C31 C9 C19 C22 177.05(15) . . . . ?
C33 C13 C23 C36 -26.7(3) . . . . ?
C33 C13 C23 C40 153.48(19) . . . . ?
C33 C13 C24 C28 0.4(3) . . . . ?
C34 C8 C11 C20 179.12(16) . . . . ?
C34 C8 C11 B30 -8.7(2) . . . . ?
C34 C8 C16 C25 -179.89(17) . . . . ?
C35 C20 C32 C25 179.69(17) . . . . ?
C36 C23 C40 C42 -0.8(3) . . . . ?
C36 C39 C41 C42 -0.3(4) . . . . ?
C38 C25 C32 C20 179.06(19) . . . . ?
C39 C41 C42 C40 0.0(4) . . . . ?
C40 C23 C36 C39 0.5(3) . . . . ?

loop_
_exptl_oxdiff_crystal_face_indexfrac_h
_exptl_oxdiff_crystal_face_indexfrac_k
_exptl_oxdiff_crystal_face_indexfrac_l
_exptl_oxdiff_crystal_face_x
_exptl_oxdiff_crystal_face_y
_exptl_oxdiff_crystal_face_z
8.5795 0.6064 -6.4312 0.1511 -0.1386 -0.9788
-8.5948 -0.2996 6.5155 -0.1192 0.1084 0.9869
0.2867 -6.8612 -1.8423 -0.7144 0.6770 -0.1767
-4.8033 5.7876 2.7166 0.6586 -0.3999 0.6375
3.6921 6.1470 -4.1153 0.8008 -0.4907 -0.3434
-1.0241 0.2146 14.0803 -0.5700 -0.7468 0.3426
-0.7947 -0.0420 -13.3697 0.6013 0.7865 -0.1408
7.2142 -0.6190 4.8040 -0.4514 -0.5862 -0.6728
-1.8799 -1.3810 -12.3760 0.4292 0.9025 -0.0355
5.2968 0.9444 8.6331 -0.3950 -0.8339 -0.3855
